data_2312401
loop_
_publ_author_name
'N&#xe4;ther, Christian'
'Jess, Inke'

_publ_section_title
;
 Synthesis and crystal structure of
 diiso-thio-cyanato-tetra-kis-(4-methyl-pyridine <i>N</i>-oxide)cobalt(II)
 and diiso-thio-cyanato-tris-(4-methyl-pyridine <i>N</i>-oxide)cobalt(II)
 showing two different metal coordination polyhedra.
;
_journal_coeditor_code HB8092
_journal_issue 'Pt 2'
_journal_name_full 'Acta crystallographica. Section E, Crystallographic communications'
_journal_page_first 174
_journal_page_last 179
_journal_paper_doi 10.1107/S2056989024000471
_journal_volume 80
_journal_year 2024
_chemical_formula_iupac '[Co (N C S)2 (C6 H7 N1 O1)4]'
_chemical_formula_moiety 'C26 H28 Co N6 O4 S2'
_chemical_formula_sum 'C26 H28 Co N6 O4 S2'
_chemical_formula_weight 611.59
_chemical_name_systematic
;
Tetrakis(4-methylpyridine
<i>N</i>-oxide-\k<i>O</i>)bis(thiocyanato-\k<i>N</i>)cobalt(II)
;
_space_group_crystal_system triclinic
_space_group_IT_number 2
_space_group_name_Hall '-P 1'
_space_group_name_H-M_alt 'P -1'
_atom_sites_solution_hydrogens geom
_atom_sites_solution_primary dual
_cell_angle_alpha 90.609(3)
_cell_angle_beta 96.346(3)
_cell_angle_gamma 108.090(4)
_cell_formula_units_Z 1
_cell_length_a 7.0709(3)
_cell_length_b 9.6651(5)
_cell_length_c 11.0401(4)
_cell_measurement_reflns_used 5312
_cell_measurement_temperature 99.99(10)
_cell_measurement_theta_max 78.3470
_cell_measurement_theta_min 4.0340
_cell_volume 711.99(6)
_computing_cell_refinement
;
CrysAlis PRO (Rigaku OD, 2021)
;
_computing_data_collection
;
CrysAlis PRO (Rigaku OD, 2021)
;
_computing_data_reduction
;
CrysAlis PRO (Rigaku OD, 2021)
;
_computing_molecular_graphics
;
DIAMOND (Brandenburg & Putz, 1999)
;
_computing_publication_material
;
publCIF (Westrip, 2010)
;
_computing_structure_refinement
;
SHELXL2016 (Sheldrick, 2015a)
;
_computing_structure_solution
;
SHELXT2014 (Sheldrick, 2015b)
;
_diffrn_ambient_temperature 99.99(10)
_diffrn_detector 'Hybrid Pixel Array Detector'
_diffrn_detector_area_resol_mean 10.0000
_diffrn_measured_fraction_theta_full 0.985
_diffrn_measured_fraction_theta_max 0.951
_diffrn_measurement_device 'four-circle diffractometer'
_diffrn_measurement_device_type 'Rigaku XtaLAB Synergy Dualflex diffractometer with a HyPix detector'
_diffrn_measurement_method '\w scans'
_diffrn_radiation_monochromator mirror
_diffrn_radiation_probe x-ray
_diffrn_radiation_type 'Cu K\a'
_diffrn_radiation_wavelength 1.54184
_diffrn_reflns_av_R_equivalents 0.0171
_diffrn_reflns_av_unetI/netI 0.0188
_diffrn_reflns_limit_h_max 6
_diffrn_reflns_limit_h_min -8
_diffrn_reflns_limit_k_max 12
_diffrn_reflns_limit_k_min -12
_diffrn_reflns_limit_l_max 14
_diffrn_reflns_limit_l_min -13
_diffrn_reflns_number 7433
_diffrn_reflns_theta_full 67.684
_diffrn_reflns_theta_max 79.921
_diffrn_reflns_theta_min 4.033
_diffrn_source 'micro-focus sealed X-ray tube'
_exptl_absorpt_coefficient_mu 6.454
_exptl_absorpt_correction_T_max 1.00000
_exptl_absorpt_correction_T_min 0.85893
_exptl_absorpt_correction_type multi-scan
_exptl_absorpt_process_details
;
(CrysAlis PRO; Rigaku OD, 2021)
;
_exptl_crystal_colour violet
_exptl_crystal_density_diffrn 1.426
_exptl_crystal_description block
_exptl_crystal_F_000 317
_exptl_crystal_size_max 0.12
_exptl_crystal_size_mid 0.08
_exptl_crystal_size_min 0.04
_refine_diff_density_max 0.337
_refine_diff_density_min -0.475
_refine_ls_extinction_coef 0.0030(6)
_refine_ls_extinction_expression Fc^*^=kFc[1+0.001xFc^2^\l^3^/sin(2\q)]^-1/4^
_refine_ls_extinction_method
;
SHELXL2016 (Sheldrick, 2015a)
;
_refine_ls_goodness_of_fit_ref 1.114
_refine_ls_hydrogen_treatment constr
_refine_ls_matrix_type full
_refine_ls_number_parameters 181
_refine_ls_number_reflns 2950
_refine_ls_number_restraints 0
_refine_ls_restrained_S_all 1.114
_refine_ls_R_factor_all 0.0295
_refine_ls_R_factor_gt 0.0293
_refine_ls_shift/su_max 0.000
_refine_ls_shift/su_mean 0.000
_refine_ls_structure_factor_coef Fsqd
_refine_ls_weighting_details 'w=1/[\s^2^(Fo^2^)+(0.0431P)^2^+0.3098P] where P=(Fo^2^+2Fc^2^)/3'
_refine_ls_weighting_scheme calc
_refine_ls_wR_factor_gt 0.0810
_refine_ls_wR_factor_ref 0.0811
_reflns_number_gt 2935
_reflns_number_total 2950
_reflns_threshold_expression 'I > 2\s(I)'
_cod_data_source_file hb8092.cif
_cod_data_source_block 1
_cod_original_cell_volume 712.00(6)
_cod_database_code 2312401
_shelx_space_group_comment
;
The symmetry employed for this shelxl refinement is uniquely defined
by the following loop, which should always be used as a source of
symmetry information in preference to the above space-group names.
They are only intended as comments.
;

loop_
_space_group_symop_operation_xyz
'x, y, z'
'-x, -y, -z'

loop_
_atom_site_type_symbol
_atom_site_label
_atom_site_fract_x
_atom_site_fract_y
_atom_site_fract_z
_atom_site_U_iso_or_equiv
_atom_site_adp_type
_atom_site_calc_flag
_atom_site_occupancy
_atom_site_disorder_assembly
_atom_site_disorder_group
Co Co1 0.500000 0.000000 0.500000 0.01633(12) Uani d 1 . .
N N1 0.4838(2) -0.09719(16) 0.32743(12) 0.0207(3) Uani d 1 . .
C C1 0.4728(2) -0.17698(19) 0.24550(14) 0.0205(3) Uani d 1 . .
S S1 0.45856(6) -0.29171(5) 0.13159(4) 0.02849(13) Uani d 1 . .
O O11 0.29908(17) -0.18891(13) 0.55992(10) 0.0207(2) Uani d 1 . .
N N11 0.1767(2) -0.28091(15) 0.47249(12) 0.0177(3) Uani d 1 . .
C C11 0.2312(3) -0.39113(19) 0.42796(16) 0.0232(3) Uani d 1 . .
H H11 0.354482 -0.404151 0.460193 0.028 Uiso calc 1 . .
C C12 0.1101(3) -0.48501(19) 0.33621(16) 0.0252(4) Uani d 1 . .
H H12 0.149798 -0.562764 0.305869 0.030 Uiso calc 1 . .
C C13 -0.0708(3) -0.46695(19) 0.28735(15) 0.0231(3) Uani d 1 . .
C C14 -0.1231(2) -0.35312(19) 0.33727(15) 0.0216(3) Uani d 1 . .
H H14 -0.246404 -0.338563 0.307292 0.026 Uiso calc 1 . .
C C15 0.0012(2) -0.26130(18) 0.42952(15) 0.0193(3) Uani d 1 . .
H H15 -0.036625 -0.184181 0.462878 0.023 Uiso calc 1 . .
C C16 -0.2018(3) -0.5642(2) 0.18404(18) 0.0328(4) Uani d 1 . .
H H16A -0.130107 -0.552506 0.111847 0.049 Uiso calc 1 . .
H H16B -0.324611 -0.537857 0.165466 0.049 Uiso calc 1 . .
H H16C -0.236267 -0.665831 0.207245 0.049 Uiso calc 1 . .
O O21 0.24737(17) 0.07014(13) 0.44699(10) 0.0207(2) Uani d 1 . .
N N21 0.1883(2) 0.09747(15) 0.33301(12) 0.0186(3) Uani d 1 . .
C C21 -0.0100(2) 0.06152(18) 0.29449(15) 0.0202(3) Uani d 1 . .
H H21 -0.104965 0.014060 0.347311 0.024 Uiso calc 1 . .
C C22 -0.0750(2) 0.09351(19) 0.17864(15) 0.0217(3) Uani d 1 . .
H H22 -0.214644 0.067556 0.152642 0.026 Uiso calc 1 . .
C C23 0.0608(3) 0.16314(19) 0.09945(15) 0.0226(3) Uani d 1 . .
C C24 0.2635(3) 0.1974(2) 0.14277(16) 0.0258(4) Uani d 1 . .
H H24 0.360977 0.244184 0.091201 0.031 Uiso calc 1 . .
C C25 0.3255(2) 0.1652(2) 0.25860(16) 0.0236(4) Uani d 1 . .
H H25 0.464495 0.190292 0.286400 0.028 Uiso calc 1 . .
C C26 -0.0054(3) 0.2016(2) -0.02611(16) 0.0284(4) Uani d 1 . .
H H26A -0.131570 0.128174 -0.058861 0.043 Uiso calc 1 . .
H H26B 0.097434 0.204362 -0.079528 0.043 Uiso calc 1 . .
H H26C -0.025290 0.297392 -0.021875 0.043 Uiso calc 1 . .

loop_
_atom_site_aniso_label
_atom_site_aniso_U_11
_atom_site_aniso_U_22
_atom_site_aniso_U_33
_atom_site_aniso_U_12
_atom_site_aniso_U_13
_atom_site_aniso_U_23
Co1 0.01222(18) 0.0232(2) 0.01451(18) 0.00671(14) 0.00198(12) 0.00032(13)
N1 0.0185(7) 0.0275(7) 0.0160(6) 0.0071(5) 0.0021(5) -0.0012(5)
C1 0.0131(7) 0.0322(9) 0.0179(7) 0.0095(6) 0.0013(6) 0.0045(6)
S1 0.0247(2) 0.0448(3) 0.0193(2) 0.01733(19) -0.00083(15) -0.00852(17)
O11 0.0159(5) 0.0261(6) 0.0171(5) 0.0032(4) -0.0003(4) 0.0014(4)
N11 0.0152(6) 0.0216(7) 0.0152(6) 0.0042(5) 0.0022(5) 0.0016(5)
C11 0.0197(8) 0.0276(9) 0.0261(8) 0.0118(7) 0.0054(6) 0.0047(7)
C12 0.0284(9) 0.0233(8) 0.0269(8) 0.0107(7) 0.0085(7) 0.0015(7)
C13 0.0263(9) 0.0223(8) 0.0193(8) 0.0050(7) 0.0039(6) 0.0026(6)
C14 0.0190(8) 0.0250(8) 0.0206(8) 0.0076(6) -0.0004(6) 0.0026(6)
C15 0.0178(7) 0.0227(8) 0.0187(7) 0.0080(6) 0.0026(6) 0.0012(6)
C16 0.0377(11) 0.0256(9) 0.0305(9) 0.0055(8) -0.0017(8) -0.0054(7)
O21 0.0191(5) 0.0319(6) 0.0146(5) 0.0127(5) 0.0026(4) 0.0039(4)
N21 0.0172(6) 0.0250(7) 0.0160(6) 0.0101(5) 0.0011(5) 0.0017(5)
C21 0.0145(7) 0.0241(8) 0.0240(8) 0.0085(6) 0.0040(6) -0.0004(6)
C22 0.0174(8) 0.0263(8) 0.0236(8) 0.0115(6) -0.0006(6) -0.0008(6)
C23 0.0224(8) 0.0269(9) 0.0222(8) 0.0133(7) 0.0016(6) 0.0014(6)
C24 0.0197(8) 0.0359(10) 0.0229(8) 0.0096(7) 0.0052(6) 0.0060(7)
C25 0.0148(7) 0.0334(9) 0.0233(8) 0.0081(7) 0.0036(6) 0.0063(7)
C26 0.0269(9) 0.0390(10) 0.0228(8) 0.0157(8) 0.0008(7) 0.0055(7)

loop_
_atom_type_symbol
_atom_type_description
_atom_type_scat_dispersion_real
_atom_type_scat_dispersion_imag
_atom_type_scat_source
C C 0.0181 0.0091 'International Tables Vol C Tables 4.2.6.8 and 6.1.1.4'
H H 0.0000 0.0000 'International Tables Vol C Tables 4.2.6.8 and 6.1.1.4'
Co Co -2.3653 3.6143 'International Tables Vol C Tables 4.2.6.8 and 6.1.1.4'
N N 0.0311 0.0180 'International Tables Vol C Tables 4.2.6.8 and 6.1.1.4'
O O 0.0492 0.0322 'International Tables Vol C Tables 4.2.6.8 and 6.1.1.4'
S S 0.3331 0.5567 'International Tables Vol C Tables 4.2.6.8 and 6.1.1.4'

loop_
_geom_angle_atom_site_label_1
_geom_angle_atom_site_label_2
_geom_angle_atom_site_label_3
_geom_angle_site_symmetry_1
_geom_angle_site_symmetry_3
_geom_angle
_geom_angle_publ_flag
N1 Co1 N1 . 2_656 180.00(8) n
N1 Co1 O11 2_656 2_656 92.39(5) y
N1 Co1 O11 . 2_656 87.61(5) y
N1 Co1 O11 2_656 . 87.61(5) ?
N1 Co1 O11 . . 92.39(5) ?
N1 Co1 O21 . 2_656 87.56(5) y
N1 Co1 O21 2_656 2_656 92.44(5) y
N1 Co1 O21 2_656 . 87.56(5) ?
N1 Co1 O21 . . 92.44(5) ?
O11 Co1 O11 . 2_656 180.00(5) n
O11 Co1 O21 2_656 2_656 87.15(5) y
O11 Co1 O21 . . 87.15(5) ?
O11 Co1 O21 2_656 . 92.85(5) y
O11 Co1 O21 . 2_656 92.85(5) ?
O21 Co1 O21 2_656 . 180.0 n
Co1 N1 C1 . . 165.56(14) y
N1 C1 S1 . . 178.94(16) ?
N11 O11 Co1 . . 115.97(9) ?
O11 N11 C11 . . 119.50(14) ?
O11 N11 C15 . . 119.60(14) ?
C11 N11 C15 . . 120.90(14) ?
N11 C11 H11 . . 119.7 ?
N11 C11 C12 . . 120.53(16) ?
C12 C11 H11 . . 119.7 ?
C11 C12 H12 . . 119.8 ?
C11 C12 C13 . . 120.48(16) ?
C13 C12 H12 . . 119.8 ?
C12 C13 C16 . . 121.54(17) ?
C14 C13 C12 . . 117.17(16) ?
C14 C13 C16 . . 121.28(16) ?
C13 C14 H14 . . 119.5 ?
C15 C14 C13 . . 120.93(16) ?
C15 C14 H14 . . 119.5 ?
N11 C15 C14 . . 119.97(15) ?
N11 C15 H15 . . 120.0 ?
C14 C15 H15 . . 120.0 ?
C13 C16 H16A . . 109.5 ?
C13 C16 H16B . . 109.5 ?
C13 C16 H16C . . 109.5 ?
H16A C16 H16B . . 109.5 ?
H16A C16 H16C . . 109.5 ?
H16B C16 H16C . . 109.5 ?
N21 O21 Co1 . . 125.03(9) ?
O21 N21 C21 . . 119.16(13) ?
O21 N21 C25 . . 120.30(13) ?
C21 N21 C25 . . 120.50(14) ?
N21 C21 H21 . . 119.9 ?
N21 C21 C22 . . 120.29(15) ?
C22 C21 H21 . . 119.9 ?
C21 C22 H22 . . 119.5 ?
C21 C22 C23 . . 121.07(15) ?
C23 C22 H22 . . 119.5 ?
C22 C23 C24 . . 116.66(15) ?
C22 C23 C26 . . 122.24(16) ?
C24 C23 C26 . . 121.09(16) ?
C23 C24 H24 . . 119.3 ?
C25 C24 C23 . . 121.49(16) ?
C25 C24 H24 . . 119.3 ?
N21 C25 C24 . . 119.99(15) ?
N21 C25 H25 . . 120.0 ?
C24 C25 H25 . . 120.0 ?
C23 C26 H26A . . 109.5 ?
C23 C26 H26B . . 109.5 ?
C23 C26 H26C . . 109.5 ?
H26A C26 H26B . . 109.5 ?
H26A C26 H26C . . 109.5 ?
H26B C26 H26C . . 109.5 ?

loop_
_geom_bond_atom_site_label_1
_geom_bond_atom_site_label_2
_geom_bond_site_symmetry_2
_geom_bond_distance
_geom_bond_publ_flag
Co1 N1 . 2.0910(14) y
Co1 N1 2_656 2.0910(14) ?
Co1 O11 . 2.1005(12) y
Co1 O11 2_656 2.1005(12) ?
Co1 O21 2_656 2.1266(11) ?
Co1 O21 . 2.1266(11) y
N1 C1 . 1.163(2) ?
C1 S1 . 1.6414(18) ?
O11 N11 . 1.3381(17) ?
N11 C11 . 1.346(2) ?
N11 C15 . 1.348(2) ?
C11 H11 . 0.9500 ?
C11 C12 . 1.374(3) ?
C12 H12 . 0.9500 ?
C12 C13 . 1.394(3) ?
C13 C14 . 1.392(3) ?
C13 C16 . 1.498(2) ?
C14 H14 . 0.9500 ?
C14 C15 . 1.377(2) ?
C15 H15 . 0.9500 ?
C16 H16A . 0.9800 ?
C16 H16B . 0.9800 ?
C16 H16C . 0.9800 ?
O21 N21 . 1.3369(17) ?
N21 C21 . 1.352(2) ?
N21 C25 . 1.356(2) ?
C21 H21 . 0.9500 ?
C21 C22 . 1.382(2) ?
C22 H22 . 0.9500 ?
C22 C23 . 1.391(2) ?
C23 C24 . 1.393(2) ?
C23 C26 . 1.501(2) ?
C24 H24 . 0.9500 ?
C24 C25 . 1.376(2) ?
C25 H25 . 0.9500 ?
C26 H26A . 0.9800 ?
C26 H26B . 0.9800 ?
C26 H26C . 0.9800 ?

loop_
_geom_hbond_atom_site_label_D
_geom_hbond_atom_site_label_H
_geom_hbond_atom_site_label_A
_geom_hbond_site_symmetry_A
_geom_hbond_distance_DH
_geom_hbond_distance_HA
_geom_hbond_distance_DA
_geom_hbond_angle_DHA
C14 H14 S1 1_455 0.95 2.83 3.7271(17) 157
C15 H15 O21 2_556 0.95 2.40 3.295(2) 157
C21 H21 O21 2_556 0.95 2.62 3.520(2) 158
C24 H24 S1 2_655 0.95 2.87 3.7591(18) 156
C25 H25 O11 2_656 0.95 2.25 3.090(2) 147
